data_2207156
loop_
_publ_author_name
'Jin-Hua Zhang'
'Jun Li'
'Feng-Xing Zhang'
'Ng, Seik Weng'

_publ_section_title
Dichloro(methanol-\k<i>O</i>)[2-(2-pyridylmethyliminomethyl)phenolato-\k^3^<i>N</i>,<i>N</i>',<i>O</i>]iron(III)
_journal_coeditor_code BT6761
_journal_issue 11
_journal_name_full 'Acta Crystallographica Section E'
_journal_page_first m2338
_journal_page_last m2339
_journal_paper_doi 10.1107/S1600536805033143
_journal_volume 61
_journal_year 2005
_chemical_formula_iupac '[Fe (C13 H11 N2 O) Cl2 (C H4 O)]'
_chemical_formula_moiety 'C14 H15 Cl2 Fe N2 O2'
_chemical_formula_sum 'C14 H15 Cl2 Fe N2 O2'
_chemical_formula_weight 370.03
_chemical_name_systematic
;
Dichloro(methanol-\kO)[2-(2-pyridylmethyliminomethyl)phenolato-
\k^3^N,N',O]iron(III)
;
_space_group_IT_number 29
_symmetry_cell_setting orthorhombic
_symmetry_space_group_name_Hall 'P 2c -2ac'
_symmetry_space_group_name_H-M 'P c a 21'
_atom_sites_solution_hydrogens geom
_atom_sites_solution_primary direct
_atom_sites_solution_secondary difmap
_audit_creation_method SHELXL97
_cell_angle_alpha 90.00
_cell_angle_beta 90.00
_cell_angle_gamma 90.00
_cell_formula_units_Z 4
_cell_length_a 19.4280(10)
_cell_length_b 7.0016(5)
_cell_length_c 11.5352(8)
_cell_measurement_reflns_used 3270
_cell_measurement_temperature 295(2)
_cell_measurement_theta_max 25.6
_cell_measurement_theta_min 2.5
_cell_volume 1569.10(18)
_computing_cell_refinement 'SAINT (Bruker, 2004)'
_computing_data_collection 'SMART (Bruker, 2004)'
_computing_data_reduction SAINT
_computing_molecular_graphics 'ORTEPII (Johnson, 1976)'
_computing_publication_material SHELXL97
_computing_structure_refinement 'SHELXL97 (Sheldrick, 1997)'
_computing_structure_solution 'SHELXS97 (Sheldrick, 1997)'
_diffrn_ambient_temperature 295(2)
_diffrn_measured_fraction_theta_full 1.00
_diffrn_measured_fraction_theta_max 1.00
_diffrn_measurement_device_type 'Bruker APEX-II area-detector'
_diffrn_measurement_method '\f and \w'
_diffrn_radiation_monochromator graphite
_diffrn_radiation_source 'fine-focus sealed tube'
_diffrn_radiation_type MoK\a
_diffrn_radiation_wavelength 0.71073
_diffrn_reflns_av_R_equivalents 0.029
_diffrn_reflns_av_sigmaI/netI 0.045
_diffrn_reflns_limit_h_max 25
_diffrn_reflns_limit_h_min -25
_diffrn_reflns_limit_k_max 9
_diffrn_reflns_limit_k_min -6
_diffrn_reflns_limit_l_max 14
_diffrn_reflns_limit_l_min -14
_diffrn_reflns_number 9057
_diffrn_reflns_theta_full 27.5
_diffrn_reflns_theta_max 27.5
_diffrn_reflns_theta_min 2.1
_diffrn_standards_decay_% 0
_diffrn_standards_interval_count 0
_diffrn_standards_interval_time 0
_diffrn_standards_number 0
_exptl_absorpt_coefficient_mu 1.305
_exptl_absorpt_correction_T_max 0.881
_exptl_absorpt_correction_T_min 0.486
_exptl_absorpt_correction_type multi-scan
_exptl_absorpt_process_details '(SADABS; Bruker, 2004)'
_exptl_crystal_colour Purple
_exptl_crystal_density_diffrn 1.566
_exptl_crystal_density_method 'not measured'
_exptl_crystal_description Block
_exptl_crystal_F_000 756
_exptl_crystal_size_max 0.26
_exptl_crystal_size_mid 0.14
_exptl_crystal_size_min 0.10
_refine_diff_density_max 0.21
_refine_diff_density_min -0.20
_refine_ls_abs_structure_details 'Flack (1983), with 1679 Friedel pairs'
_refine_ls_abs_structure_Flack 0.000(10)
_refine_ls_extinction_method none
_refine_ls_goodness_of_fit_ref 0.96
_refine_ls_hydrogen_treatment mixed
_refine_ls_matrix_type full
_refine_ls_number_parameters 195
_refine_ls_number_reflns 3571
_refine_ls_number_restraints 2
_refine_ls_restrained_S_all 0.96
_refine_ls_R_factor_all 0.031
_refine_ls_R_factor_gt 0.025
_refine_ls_shift/su_max 0.001
_refine_ls_shift/su_mean 0.000
_refine_ls_structure_factor_coef Fsqd
_refine_ls_weighting_details 'calc w = 1/[\s^2^(Fo^2^)+(0.0292P)^2^] where P = (Fo^2^+2Fc^2^)/3'
_refine_ls_weighting_scheme calc
_refine_ls_wR_factor_gt 0.060
_refine_ls_wR_factor_ref 0.062
_reflns_number_gt 3144
_reflns_number_total 3571
_reflns_threshold_expression I>2\s(I)
_cod_data_source_file bt6761.cif
_cod_data_source_block I
_cod_depositor_comments
;
The following automatic conversions were performed:
'_symmetry_cell_setting' value 'Orthorhombic' changed to 'orthorhombic'
according to '/home/saulius/struct/CIF-dictionaries/cif_core.dic'
dictionary named 'cif_core.dic' version 2.4.1 from 2010-06-29.

Automatic conversion script
Id: cif_fix_enum 1527 2010-12-29 10:47:43Z saulius 

The following automatic conversions were performed:

'_symmetry_cell_setting' value 'Orthorhombic' changed to
'orthorhombic' according to
/home/saulius/struct/CIF-dictionaries/cif_core.dic dictionary named
'cif_core.dic' version 2.4.1 from 2010-06-29.

Automatic conversion script
Id: cif_fix_values 1715 2011-07-08 13:25:40Z adriana 
;
_cod_original_cell_volume 1569.13(19)
_cod_database_code 2207156
_cod_database_fobs_code 2207156

loop_
_symmetry_equiv_pos_as_xyz
'x, y, z'
'-x, -y, z+1/2'
'x+1/2, -y, z'
'-x+1/2, y, z+1/2'

loop_
_atom_site_label
_atom_site_fract_x
_atom_site_fract_y
_atom_site_fract_z
_atom_site_U_iso_or_equiv
_atom_site_adp_type
_atom_site_calc_flag
_atom_site_refinement_flags
_atom_site_occupancy
_atom_site_type_symbol
Fe1 0.445620(10) 0.84686(4) 0.50000(3) 0.03036(8) Uani d . 1 Fe
Cl1 0.38263(3) 1.00791(8) 0.36332(5) 0.04090(10) Uani d . 1 Cl
Cl2 0.41597(3) 0.53594(7) 0.44195(6) 0.0460(2) Uani d . 1 Cl
O1 0.53270(10) 0.8572(2) 0.4274(2) 0.0459(4) Uani d . 1 O
O2 0.46020(10) 1.1357(2) 0.5723(2) 0.0502(5) Uani d D 1 O
N1 0.49660(10) 0.7517(3) 0.6504(2) 0.0324(4) Uani d . 1 N
N2 0.36360(10) 0.8275(3) 0.6263(2) 0.0352(4) Uani d . 1 N
C1 0.59560(10) 0.7920(3) 0.4554(2) 0.0383(5) Uani d . 1 C
C2 0.64740(10) 0.8032(3) 0.3728(3) 0.0496(6) Uani d . 1 C
C3 0.71410(10) 0.7437(4) 0.4010(3) 0.0597(9) Uani d . 1 C
C4 0.72880(10) 0.6713(4) 0.5093(4) 0.0641(8) Uani d . 1 C
C5 0.67790(10) 0.6550(3) 0.5898(3) 0.0549(7) Uani d . 1 C
C6 0.60980(10) 0.7169(3) 0.5656(2) 0.0373(5) Uani d . 1 C
C7 0.56000(10) 0.7016(3) 0.6567(2) 0.0365(5) Uani d . 1 C
C8 0.45480(10) 0.7303(4) 0.7556(2) 0.0455(6) Uani d . 1 C
C9 0.37960(10) 0.7534(3) 0.7298(2) 0.0360(5) Uani d . 1 C
C10 0.33000(10) 0.7039(3) 0.8102(3) 0.0492(6) Uani d . 1 C
C11 0.26160(10) 0.7375(4) 0.7837(3) 0.0551(8) Uani d . 1 C
C12 0.24510(10) 0.8197(4) 0.6791(3) 0.0556(7) Uani d . 1 C
C13 0.29670(10) 0.8611(3) 0.6030(2) 0.0457(6) Uani d . 1 C
C14 0.5206(2) 1.2127(4) 0.6220(3) 0.0730(10) Uani d . 1 C
H2O 0.441(2) 1.215(4) 0.529(3) 0.090(10) Uiso d D 1 H
H2 0.6379 0.8501 0.2991 0.060 Uiso calc R 1 H
H3 0.7489 0.7532 0.3460 0.072 Uiso calc R 1 H
H4 0.7734 0.6337 0.5273 0.077 Uiso calc R 1 H
H5 0.6879 0.6025 0.6619 0.066 Uiso calc R 1 H
H7 0.5750 0.6509 0.7268 0.044 Uiso calc R 1 H
H8A 0.4687 0.8253 0.8122 0.055 Uiso calc R 1 H
H8B 0.4628 0.6051 0.7890 0.055 Uiso calc R 1 H
H10 0.3423 0.6492 0.8807 0.059 Uiso calc R 1 H
H11 0.2272 0.7048 0.8361 0.066 Uiso calc R 1 H
H12 0.1996 0.8466 0.6605 0.067 Uiso calc R 1 H
H13 0.2852 0.9149 0.5318 0.055 Uiso calc R 1 H
H14A 0.5097 1.2703 0.6952 0.110 Uiso calc R 1 H
H14B 0.5395 1.3075 0.5710 0.110 Uiso calc R 1 H
H14C 0.5537 1.1126 0.6335 0.110 Uiso calc R 1 H

loop_
_atom_site_aniso_label
_atom_site_aniso_U_11
_atom_site_aniso_U_22
_atom_site_aniso_U_33
_atom_site_aniso_U_12
_atom_site_aniso_U_13
_atom_site_aniso_U_23
Fe1 0.02860(10) 0.03280(10) 0.02970(10) 0.00130(10) 0.0007(2) 0.00220(10)
Cl1 0.0365(3) 0.0468(3) 0.0394(3) 0.0015(2) -0.0056(2) 0.0086(2)
Cl2 0.0589(4) 0.0345(3) 0.0447(3) 0.0023(3) -0.0020(3) -0.0079(3)
O1 0.0330(10) 0.0580(10) 0.0460(10) 0.0080(10) 0.0060(10) 0.0140(10)
O2 0.0560(10) 0.0330(10) 0.0620(10) -0.0010(10) -0.0200(10) 0.0010(10)
N1 0.0350(10) 0.0320(10) 0.0310(10) 0.0010(10) -0.0040(10) 0.0010(10)
N2 0.0370(10) 0.0340(10) 0.0350(10) 0.0020(10) 0.0050(10) -0.0030(10)
C1 0.0300(10) 0.0300(10) 0.055(2) -0.0010(10) 0.0030(10) 0.0010(10)
C2 0.0420(10) 0.0380(10) 0.069(2) -0.0010(10) 0.0160(10) 0.0050(10)
C3 0.0350(10) 0.0440(10) 0.101(3) -0.0050(10) 0.0190(10) -0.012(2)
C4 0.0300(10) 0.060(2) 0.102(3) 0.0050(10) -0.006(2) -0.019(2)
C5 0.0410(10) 0.050(2) 0.074(2) 0.0060(10) -0.0140(10) -0.0110(10)
C6 0.0300(10) 0.0310(10) 0.051(2) 0.0020(10) -0.0050(10) -0.0060(10)
C7 0.0440(10) 0.0300(10) 0.0360(10) -0.0010(10) -0.0090(10) -0.0020(10)
C8 0.0490(10) 0.056(2) 0.0320(10) 0.0010(10) 0.0010(10) 0.0030(10)
C9 0.0430(10) 0.0290(10) 0.0360(10) 0.0020(10) 0.0070(10) -0.0020(10)
C10 0.062(2) 0.0430(10) 0.0420(10) -0.0040(10) 0.0190(10) -0.0020(10)
C11 0.052(2) 0.0510(10) 0.063(2) -0.0070(10) 0.0250(10) -0.0040(10)
C12 0.0370(10) 0.065(2) 0.064(2) 0.0050(10) 0.0120(10) -0.006(2)
C13 0.0380(10) 0.0520(10) 0.048(2) 0.0080(10) 0.0050(10) -0.0020(10)
C14 0.086(2) 0.044(2) 0.090(3) -0.0100(10) -0.043(2) -0.004(2)

loop_
_atom_type_symbol
_atom_type_description
_atom_type_scat_dispersion_real
_atom_type_scat_dispersion_imag
_atom_type_scat_source
C C 0.0033 0.0016 'International Tables Vol C Tables 4.2.6.8 and 6.1.1.4'
H H 0.0000 0.0000 'International Tables Vol C Tables 4.2.6.8 and 6.1.1.4'
N N 0.0061 0.0033 'International Tables Vol C Tables 4.2.6.8 and 6.1.1.4'
O O 0.0106 0.0060 'International Tables Vol C Tables 4.2.6.8 and 6.1.1.4'
Cl Cl 0.1484 0.1585 'International Tables Vol C Tables 4.2.6.8 and 6.1.1.4'
Fe Fe 0.3463 0.8444 'International Tables Vol C Tables 4.2.6.8 and 6.1.1.4'

loop_
_geom_angle_atom_site_label_1
_geom_angle_atom_site_label_2
_geom_angle_atom_site_label_3
_geom_angle
_geom_angle_publ_flag
Cl1 Fe1 Cl2 97.41(3) yes
Cl1 Fe1 O1 98.88(5) yes
Cl1 Fe1 O2 82.99(5) yes
Cl1 Fe1 N1 166.74(5) yes
Cl1 Fe1 N2 95.79(5) yes
Cl2 Fe1 O1 97.40(6) yes
Cl2 Fe1 O2 171.42(6) yes
Cl2 Fe1 N1 93.26(5) yes
Cl2 Fe1 N2 87.33(5) yes
O1 Fe1 O2 91.00(8) yes
O1 Fe1 N1 87.49(7) yes
O1 Fe1 N2 163.85(8) yes
O2 Fe1 N1 85.30(7) yes
O2 Fe1 N2 84.10(7) yes
N1 Fe1 N2 76.80(7) yes
C1 O1 Fe1 134.0(2) no
C14 O2 Fe1 127.6(2) no
C7 N1 C8 117.1(2) no
C7 N1 Fe1 125.8(2) no
C8 N1 Fe1 117.00(10) no
C9 N2 C13 118.0(2) no
C9 N2 Fe1 117.0(2) no
C13 N2 Fe1 124.4(2) no
O1 C1 C2 118.4(2) no
O1 C1 C6 121.7(2) no
C2 C1 C6 120.0(2) no
C1 C2 C3 119.7(3) no
C4 C3 C2 120.8(3) no
C5 C4 C3 119.9(2) no
C4 C5 C6 121.1(3) no
C1 C6 C5 118.5(2) no
C1 C6 C7 124.00(19) no
C5 C6 C7 117.5(2) no
N1 C7 C6 125.9(2) no
N1 C8 C9 111.3(2) no
N2 C9 C10 122.3(2) no
N2 C9 C8 116.4(2) no
C10 C9 C8 121.3(2) no
C9 C10 C11 118.6(3) no
C12 C11 C10 119.3(2) no
C13 C12 C11 118.9(3) no
N2 C13 C12 122.9(3) no
Fe1 O2 H2O 109(3) no
C14 O2 H2O 112(2) no
C1 C2 H2 120.2 no
C3 C2 H2 120.2 no
C4 C3 H3 119.6 no
C2 C3 H3 119.6 no
C5 C4 H4 120.0 no
C3 C4 H4 120.0 no
C4 C5 H5 119.5 no
C6 C5 H5 119.5 no
N1 C7 H7 117.0 no
C6 C7 H7 117.0 no
N1 C8 H8A 109.4 no
C9 C8 H8A 109.4 no
N1 C8 H8B 109.4 no
C9 C8 H8B 109.4 no
H8A C8 H8B 108.0 no
C9 C10 H10 120.7 no
C11 C10 H10 120.7 no
C12 C11 H11 120.4 no
C10 C11 H11 120.4 no
C13 C12 H12 120.6 no
C11 C12 H12 120.6 no
N2 C13 H13 118.5 no
C12 C13 H13 118.5 no
O2 C14 H14A 109.5 no
O2 C14 H14B 109.5 no
H14A C14 H14B 109.5 no
O2 C14 H14C 109.5 no
H14A C14 H14C 109.5 no
H14B C14 H14C 109.5 no

loop_
_geom_bond_atom_site_label_1
_geom_bond_atom_site_label_2
_geom_bond_distance
_geom_bond_publ_flag
Fe1 Cl1 2.2920(10) yes
Fe1 Cl2 2.3490(10) yes
Fe1 O1 1.889(2) yes
Fe1 O2 2.206(2) yes
Fe1 N1 2.106(2) yes
Fe1 N2 2.163(2) yes
O1 C1 1.343(3) no
O2 C14 1.413(3) no
N1 C7 1.283(3) no
N1 C8 1.468(3) no
N2 C9 1.338(3) no
N2 C13 1.348(3) no
C1 C2 1.389(3) no
C1 C6 1.403(3) no
C2 C3 1.398(4) no
C3 C4 1.378(6) no
C4 C5 1.361(5) no
C5 C6 1.420(3) no
C6 C7 1.433(3) no
C8 C9 1.499(3) no
C9 C10 1.383(3) no
C10 C11 1.383(4) no
C11 C12 1.375(4) no
C12 C13 1.364(4) no
O2 H2O 0.840(10) no
C2 H2 0.93 no
C3 H3 0.93 no
C4 H4 0.93 no
C5 H5 0.93 no
C7 H7 0.93 no
C8 H8A 0.97 no
C8 H8B 0.97 no
C10 H10 0.93 no
C11 H11 0.93 no
C12 H12 0.93 no
C13 H13 0.93 no
C14 H14A 0.96 no
C14 H14B 0.96 no
C14 H14C 0.96 no

loop_
_geom_hbond_atom_site_label_D
_geom_hbond_atom_site_label_H
_geom_hbond_atom_site_label_A
_geom_hbond_site_symmetry_A
_geom_hbond_distance_DH
_geom_hbond_distance_HA
_geom_hbond_distance_DA
_geom_hbond_angle_DHA
_geom_hbond_publ_flag
O2 H2O Cl2 1_565 0.840(10) 2.51(2) 3.295(2) 157(3) yes

loop_
_geom_torsion_atom_site_label_1
_geom_torsion_atom_site_label_2
_geom_torsion_atom_site_label_3
_geom_torsion_atom_site_label_4
_geom_torsion
_geom_torsion_publ_flag
N1 Fe1 O1 C1 12.1(2) no
N2 Fe1 O1 C1 25.3(4) no
O2 Fe1 O1 C1 97.3(2) no
Cl1 Fe1 O1 C1 -179.6(2) no
Cl2 Fe1 O1 C1 -80.9(2) no
O1 Fe1 O2 C14 -41.9(3) no
N1 Fe1 O2 C14 45.5(3) no
N2 Fe1 O2 C14 122.7(3) no
Cl1 Fe1 O2 C14 -140.7(3) no
O1 Fe1 N1 C7 -9.7(2) no
N2 Fe1 N1 C7 174.0(2) no
O2 Fe1 N1 C7 -100.9(2) no
Cl1 Fe1 N1 C7 -128.9(2) no
Cl2 Fe1 N1 C7 87.6(2) no
O1 Fe1 N1 C8 174.0(2) no
N2 Fe1 N1 C8 -2.2(2) no
O2 Fe1 N1 C8 82.8(2) no
Cl1 Fe1 N1 C8 54.8(3) no
Cl2 Fe1 N1 C8 -88.7(2) no
O1 Fe1 N2 C9 -19.4(3) no
N1 Fe1 N2 C9 -5.7(2) no
O2 Fe1 N2 C9 -92.3(2) no
Cl1 Fe1 N2 C9 -174.6(2) no
Cl2 Fe1 N2 C9 88.3(2) no
O1 Fe1 N2 C13 169.7(2) no
N1 Fe1 N2 C13 -176.6(2) no
O2 Fe1 N2 C13 96.8(2) no
Cl1 Fe1 N2 C13 14.5(2) no
Cl2 Fe1 N2 C13 -82.7(2) no
Fe1 O1 C1 C2 171.4(2) no
Fe1 O1 C1 C6 -9.7(3) no
O1 C1 C2 C3 177.4(2) no
C6 C1 C2 C3 -1.5(3) no
C1 C2 C3 C4 1.0(4) no
C2 C3 C4 C5 0.8(4) no
C3 C4 C5 C6 -1.9(4) no
O1 C1 C6 C5 -178.5(2) no
C2 C1 C6 C5 0.4(3) no
O1 C1 C6 C7 0.3(3) no
C2 C1 C6 C7 179.2(2) no
C4 C5 C6 C1 1.3(3) no
C4 C5 C6 C7 -177.6(2) no
C8 N1 C7 C6 -177.8(2) no
Fe1 N1 C7 C6 5.9(3) no
C1 C6 C7 N1 0.7(3) no
C5 C6 C7 N1 179.5(2) no
C7 N1 C8 C9 -167.8(2) no
Fe1 N1 C8 C9 8.8(3) no
C13 N2 C9 C10 2.6(3) no
Fe1 N2 C9 C10 -168.9(2) no
C13 N2 C9 C8 -176.0(2) no
Fe1 N2 C9 C8 12.5(3) no
N1 C8 C9 N2 -13.7(3) no
N1 C8 C9 C10 167.6(2) no
N2 C9 C10 C11 -1.9(3) no
C8 C9 C10 C11 176.8(2) no
C9 C10 C11 C12 -0.4(4) no
C10 C11 C12 C13 1.8(4) no
C9 N2 C13 C12 -1.2(4) no
Fe1 N2 C13 C12 169.6(2) no
C11 C12 C13 N2 -1.0(4) no
